data_2008020
loop_
_publ_author_name
'Lo, Samuel Man Fung'
'Chui, Stephen Sin Yin'
'Williams, Ian D.'

_publ_section_title
;
 Barium Terephthalate, a Three-Dimensional Coordination Polymer with
 7:7 Cation--Anion Connectivity
;
_journal_issue 12
_journal_name_full 'Acta Crystallographica Section C'
_journal_page_first 1846
_journal_page_last 1848
_journal_paper_doi 10.1107/S0108270198009512
_journal_volume 54
_journal_year 1998
_chemical_formula_moiety '[Ba (C8 H4 O4 )]'
_chemical_formula_sum 'C8 H4 Ba O4'
_chemical_formula_weight 301.45
_chemical_name_systematic
;
?
;
_space_group_IT_number 61
_symmetry_cell_setting orthorhombic
_symmetry_space_group_name_Hall '-P 2ac 2ab'
_symmetry_space_group_name_H-M 'P b c a'
_audit_creation_method SHELXL
_cell_angle_alpha 90.00
_cell_angle_beta 90.00
_cell_angle_gamma 90.00
_cell_formula_units_Z 8
_cell_length_a 7.7920(10)
_cell_length_b 10.3900(10)
_cell_length_c 18.894(2)
_cell_measurement_reflns_used 25
_cell_measurement_temperature 293(2)
_cell_measurement_theta_max 17.25
_cell_measurement_theta_min 2.5
_cell_volume 1529.6(3)
_computing_cell_refinement XSCANS
_computing_data_collection 'XSCANS (Siemens, 1994a)'
_computing_data_reduction XSCANS
_computing_molecular_graphics 'XP-93 (Siemens, 1994b)'
_computing_structure_refinement 'SHELXL93 (Sheldrick, 1993)'
_computing_structure_solution 'SHELXS86 (Sheldrick, 1990)'
_diffrn_ambient_temperature 293(2)
_diffrn_measurement_device 'SIEMENS P4-RA'
_diffrn_measurement_method \q/2\q
_diffrn_radiation_monochromator graphite
_diffrn_radiation_source 'fine-focus sealed tube'
_diffrn_radiation_type MoK\a
_diffrn_radiation_wavelength 0.71073
_diffrn_reflns_av_R_equivalents 0.0000
_diffrn_reflns_av_sigmaI/netI 0.0363
_diffrn_reflns_limit_h_max 9
_diffrn_reflns_limit_h_min 0
_diffrn_reflns_limit_k_max 12
_diffrn_reflns_limit_k_min 0
_diffrn_reflns_limit_l_max 23
_diffrn_reflns_limit_l_min 0
_diffrn_reflns_number 1582
_diffrn_reflns_theta_max 26.50
_diffrn_reflns_theta_min 2.16
_diffrn_standards_decay_% 0
_diffrn_standards_interval_count 150
_diffrn_standards_number 3
_exptl_absorpt_coefficient_mu 5.164
_exptl_absorpt_correction_T_max 0.621
_exptl_absorpt_correction_T_min 0.583
_exptl_absorpt_correction_type 'semi-empirical via \y scan'
_exptl_absorpt_process_details '(XEMP in XSCANS, Siemens, 1994a)'
_exptl_crystal_colour colorless
_exptl_crystal_density_diffrn 2.618
_exptl_crystal_density_method 'not measured'
_exptl_crystal_description block
_exptl_crystal_F_000 1120
_exptl_crystal_size_max 0.1
_exptl_crystal_size_mid 0.1
_exptl_crystal_size_min 0.1
_refine_diff_density_max 0.660
_refine_diff_density_min -0.886
_refine_ls_extinction_method none
_refine_ls_goodness_of_fit_all 1.053
_refine_ls_goodness_of_fit_obs 1.088
_refine_ls_hydrogen_treatment constr
_refine_ls_matrix_type full
_refine_ls_number_parameters 122
_refine_ls_number_reflns 1572
_refine_ls_number_restraints 0
_refine_ls_restrained_S_all 1.190
_refine_ls_restrained_S_obs 1.088
_refine_ls_R_factor_all 0.0388
_refine_ls_R_factor_obs 0.0248
_refine_ls_shift/esd_max 0.001
_refine_ls_shift/esd_mean 0.000
_refine_ls_structure_factor_coef Fsqd
_refine_ls_weighting_details 'w = 1/[\s^2^(Fo^2^)+(0.0082P)^2^+2.7273P] where P=(Fo^2^+2Fc^2^)/3'
_refine_ls_weighting_scheme calc
_refine_ls_wR_factor_all 0.0594
_refine_ls_wR_factor_obs 0.0487
_reflns_number_observed 1262
_reflns_number_total 1582
_reflns_observed_criterion >2sigma(I)
_cod_data_source_file sk1168.cif
_cod_data_source_block lo32
_cod_depositor_comments
;
The following automatic conversions were performed:
'_symmetry_cell_setting' value 'Orthorhombic' changed to 'orthorhombic'
according to '/home/saulius/struct/CIF-dictionaries/cif_core.dic'
dictionary named 'cif_core.dic' version 2.4.1 from 2010-06-29.

Automatic conversion script
Id: cif_fix_enum 1527 2010-12-29 10:47:43Z saulius 

The following automatic conversions were performed:

'_symmetry_cell_setting' value 'Orthorhombic' changed to
'orthorhombic' according to
/home/saulius/struct/CIF-dictionaries/cif_core.dic dictionary named
'cif_core.dic' version 2.4.1 from 2010-06-29.

Automatic conversion script
Id: cif_fix_values 1715 2011-07-08 13:25:40Z adriana 

The following automatic conversions were performed:

'_refine_ls_weighting_scheme' value 'calc w =
1/[\s^2^(Fo^2^)+(0.0082P)^2^+2.7273P] where P=(Fo^2^+2Fc^2^)/3' was
changed to 'calc'. New tag '_refine_ls_weighting_details' was
created. The value of the new tag was set to 'w =
1/[\s^2^(Fo^2^)+(0.0082P)^2^+2.7273P] where P=(Fo^2^+2Fc^2^)/3'.

Automatic conversion script
Id: cif_fix_values 3143 2015-03-26 13:38:13Z robertas 
;
_cod_original_formula_sum 'C8 H4 O4 Ba'
_cod_database_code 2008020
_cod_database_fobs_code 2008020

loop_
_symmetry_equiv_pos_as_xyz
'x, y, z'
'-x+1/2, -y, z+1/2'
'-x, y+1/2, -z+1/2'
'x+1/2, -y+1/2, -z'
'-x, -y, -z'
'x-1/2, y, -z-1/2'
'x, -y-1/2, z-1/2'
'-x-1/2, y-1/2, z'

loop_
_atom_site_aniso_label
_atom_site_aniso_U_11
_atom_site_aniso_U_22
_atom_site_aniso_U_33
_atom_site_aniso_U_12
_atom_site_aniso_U_13
_atom_site_aniso_U_23
Ba1 0.01400(10) 0.01130(10) 0.01350(10) 0.000210(10) 0.00010(10) 0.00030(10)
C1 0.018(2) 0.015(2) 0.013(2) -0.001(2) 0.002(2) 0.000(2)
C2 0.023(3) 0.013(2) 0.015(2) 0.001(2) -0.004(2) -0.002(2)
C3 0.022(3) 0.013(2) 0.017(2) 0.003(2) -0.006(2) -0.002(2)
C4 0.014(2) 0.014(2) 0.016(2) -0.004(2) -0.003(2) 0.001(2)
C5 0.025(3) 0.013(2) 0.018(2) 0.004(2) -0.005(2) -0.002(2)
C6 0.021(3) 0.014(2) 0.016(2) 0.003(2) -0.003(2) -0.003(2)
C10 0.012(2) 0.015(2) 0.016(2) -0.001(2) 0.002(2) 0.000(2)
O11 0.023(2) 0.01480(10) 0.01410(10) -0.0010(10) -0.0020(10) 0.0020(10)
O12 0.021(2) 0.0120(10) 0.0140(10) -0.00030(10) -0.00050(10) -0.0030(10)
C40 0.013(2) 0.013(2) 0.015(2) -0.004(2) 0.001(2) -0.003(2)
O41 0.028(2) 0.0190(10) 0.0130(10) 0.001(2) -0.0050(10) 0.0010(10)
O42 0.029(2) 0.020(2) 0.016(2) 0.007(2) 0.0010(10) -0.0010(10)

loop_
_atom_site_label
_atom_site_fract_x
_atom_site_fract_y
_atom_site_fract_z
_atom_site_U_iso_or_equiv
_atom_site_thermal_displace_type
_atom_site_calc_flag
_atom_site_refinement_flags
_atom_site_occupancy
_atom_site_disorder_group
_atom_site_type_symbol
Ba1 0.53438(3) 0.20225(2) 0.524230(10) 0.01294(8) Uani d . 1 . Ba
C1 0.3584(6) 0.0299(4) 0.1525(2) 0.0149(9) Uani d . 1 . C
C2 0.2976(6) 0.1464(4) 0.1790(2) 0.0170(10) Uani d . 1 . C
H2 0.2521(6) 0.2099(4) 0.1474(2) 0.030(10) Uiso d R 1 . H
C3 0.3026(6) 0.1698(4) 0.2514(3) 0.0173(9) Uani d . 1 . C
H3 0.2573(6) 0.2487(4) 0.2697(3) 0.030(10) Uiso d R 1 . H
C4 0.3741(6) 0.0804(4) 0.2980(2) 0.0145(9) Uani d . 1 . C
C5 0.4435(6) -0.0325(4) 0.2704(2) 0.0190(10) Uani d . 1 . C
H5 0.4977(6) -0.0930(4) 0.3015(2) 0.040(10) Uiso d R 1 . H
C6 0.4339(6) -0.0581(4) 0.1983(2) 0.0170(10) Uani d . 1 . C
H6 0.4804(6) -0.1364(4) 0.1796(2) 0.040(10) Uiso d R 1 . H
C10 0.3289(6) -0.0012(4) 0.0753(2) 0.0144(8) Uani d . 1 . C
O11 0.3241(4) 0.0904(3) 0.0327(2) 0.0173(7) Uani d . 1 . O
O12 0.3058(4) -0.1183(3) 0.0593(2) 0.0160(7) Uani d . 1 . O
C40 0.3778(6) 0.1069(4) 0.3759(2) 0.0138(8) Uani d . 1 . C
O41 0.4562(5) 0.0286(3) 0.4151(2) 0.0201(7) Uani d . 1 . O
O42 0.3090(5) 0.2085(3) 0.3992(2) 0.0219(7) Uani d . 1 . O

loop_
_atom_type_symbol
_atom_type_description
_atom_type_scat_dispersion_real
_atom_type_scat_dispersion_imag
_atom_type_scat_source
C C 0.0033 0.0016 'International Tables Vol C Tables 4.2.6.8 and 6.1.1.4'
H H 0.0000 0.0000 'International Tables Vol C Tables 4.2.6.8 and 6.1.1.4'
O O 0.0106 0.0060 'International Tables Vol C Tables 4.2.6.8 and 6.1.1.4'
Ba Ba -0.3244 2.2819 'International Tables Vol C Tables 4.2.6.8 and 6.1.1.4'

loop_
_geom_angle_atom_site_label_1
_geom_angle_atom_site_label_2
_geom_angle_atom_site_label_3
_geom_angle_site_symmetry_1
_geom_angle_site_symmetry_3
_geom_angle
_geom_angle_publ_flag
O41 Ba1 O11 5_656 6_656 76.400(10) n
O11 Ba1 O11 7_566 6_656 148.50(6) y
O12 Ba1 O11 3_655 6_656 71.97(9) n
O42 Ba1 O11 4_556 6_656 73.11(9) n
O41 Ba1 O11 5_656 7_566 135.100(10) y
O41 Ba1 O12 5_656 3_655 148.100(10) y
O11 Ba1 O12 7_566 3_655 76.58(9) n
O41 Ba1 O42 5_656 4_556 93.200(10) n
O11 Ba1 O42 7_566 4_556 99.900(10) n
O12 Ba1 O42 3_655 4_556 73.73(9) n
O41 Ba1 O41 5_656 . 75.10(10) n
O11 Ba1 O41 7_566 . 115.00(10) n
O12 Ba1 O41 3_655 . 96.48(9) n
O42 Ba1 O41 4_556 . 140.70(10) y
O11 Ba1 O41 6_656 . 67.70(10) n
O41 Ba1 O12 5_656 2 69.60(10) y
O11 Ba1 O12 7_566 2 70.71(9) n
O12 Ba1 O12 3_655 2 139.43(9) y
O42 Ba1 O12 4_556 2 134.55(9) y
O11 Ba1 O12 6_656 2 135.93(9) y
O41 Ba1 O12 . 2 76.90(10) n
O41 Ba1 O42 5_656 . 112.47(9) n
O11 Ba1 O42 7_566 . 70.67(9) n
O12 Ba1 O42 3_655 . 78.10(9) n
O42 Ba1 O42 4_556 . 151.71(6) y
O11 Ba1 O42 6_656 . 100.65(9) y
O41 Ba1 O42 . . 45.21(9) y
O12 Ba1 O42 2 . 68.97(9) n
O41 Ba1 C40 5_656 . 96.20(10) n
O11 Ba1 C40 7_566 . 93.80(10) n
O12 Ba1 C40 3_655 . 83.10(10) n
O42 Ba1 C40 4_556 . 149.30(10) n
O11 Ba1 C40 6_656 . 80.90(10) n
O41 Ba1 C40 . . 22.90(10) n
O12 Ba1 C40 2 . 75.90(10) n
O42 Ba1 C40 . . 23.20(10) n
C6 C1 C2 . . 119.5(4) ?
C6 C1 C10 . . 121.6(4) ?
C2 C1 C10 . . 118.8(4) ?
C3 C2 C1 . . 119.7(4) ?
C2 C3 C4 . . 121.1(4) ?
C5 C4 C3 . . 118.7(4) ?
C5 C4 C40 . . 121.0(4) ?
C3 C4 C40 . . 120.4(4) ?
C6 C5 C4 . . 120.4(4) ?
C1 C6 C5 . . 120.5(4) ?
O11 C10 O12 . . 125.0(4) ?
O11 C10 C1 . . 117.7(4) ?
O12 C10 C1 . . 117.3(4) ?
C10 O11 Ba1 . 7_565 128.7(3) ?
C10 O11 Ba1 . 6_556 126.7(3) ?
Ba1 O11 Ba1 7_565 6_556 97.87(9) ?
C10 O12 Ba1 . 3_645 136.6(3) ?
C10 O12 Ba1 . 2_554 118.6(3) ?
Ba1 O12 Ba1 3_645 2_554 94.57(9) ?
O41 C40 O42 . . 122.8(4) ?
O41 C40 C4 . . 117.9(4) ?
O42 C40 C4 . . 119.2(4) ?
O41 C40 Ba1 . . 60.1(2) ?
O42 C40 Ba1 . . 66.4(2) ?
C4 C40 Ba1 . . 157.1(3) ?
C40 O41 Ba1 . 5_656 148.2(3) ?
C40 O41 Ba1 . . 97.0(3) ?
Ba1 O41 Ba1 5_656 . 104.91(10) ?
C40 O42 Ba1 . 4_456 142.8(3) ?
C40 O42 Ba1 . . 90.4(3) ?
Ba1 O42 Ba1 4_456 . 92.84(9) ?

loop_
_geom_bond_atom_site_label_1
_geom_bond_atom_site_label_2
_geom_bond_site_symmetry_2
_geom_bond_distance
_geom_bond_publ_flag
Ba1 O11 7_566 2.712(3) y
Ba1 O12 3_655 2.742(3) y
Ba1 O11 6_656 2.757(3) y
Ba1 O12 2 2.868(3) y
Ba1 O41 5_656 2.659(3) y
Ba1 O42 4_556 2.745(3) y
Ba1 O41 . 2.806(3) y
Ba1 O42 . 2.944(3) y
C10 O11 . 1.248(5) n
C10 O12 . 1.266(5) n
C40 O41 . 1.258(5) n
C40 O42 . 1.263(5) n
C1 C6 . 1.390(6) n
C1 C2 . 1.393(6) n
C1 C10 . 1.511(6) n
C2 C3 . 1.389(7) n
C3 C4 . 1.395(6) n
C4 C5 . 1.393(6) n
C4 C40 . 1.499(6) n
C5 C6 . 1.391(6) n
O11 Ba1 7_565 2.712(3) ?
O11 Ba1 6_556 2.757(3) ?
O12 Ba1 3_645 2.742(3) ?
O12 Ba1 2_554 2.868(3) ?
O41 Ba1 5_656 2.659(3) ?
O42 Ba1 4_456 2.745(3) ?
